data_7154569
loop_
_publ_author_name
'Le Gal, Y.'
'Ameline, D.'
'Bellec, N.'
'Vacher, A.'
'Roisnel, T.'
'Dorcet, V.'
'Jeannin, O.'
'Lorcy, D.'

_publ_section_title
;
 Efficient routes towards a series of 5,5'-bithiazolidinylidenes as
 \p-electron acceptors.
;
_journal_issue 31
_journal_name_full 'Organic &amp; biomolecular chemistry'
_journal_page_first 8479
_journal_page_last 8486
_journal_paper_doi 10.1039/c5ob01169h
_journal_volume 13
_journal_year 2015
_chemical_compound_source 'synthesis as described'
_chemical_formula_moiety 'C6 H5 N1 O1 S4'
_chemical_formula_sum 'C6 H5 N O S4'
_chemical_formula_weight 235.35
_chemical_name_systematic
;
 ?
;
_space_group_IT_number 14
_symmetry_cell_setting monoclinic
_symmetry_Int_Tables_number 14
_symmetry_space_group_name_Hall '-P 2yab'
_symmetry_space_group_name_H-M 'P 1 21/a 1'
_atom_sites_solution_hydrogens geom
_atom_sites_solution_primary direct
_atom_sites_solution_secondary difmap
_audit_conform_dict_location ftp://ftp.iucr.org/pub/cif_core.dic
_audit_conform_dict_name cif_core.dic
_audit_conform_dict_version 2.3
_audit_creation_date 2014-02-28T17:11:23-00:00
_audit_creation_method 'WinGX routine CIF_UPDATE'
_audit_update_record
;
2015-06-08 deposited with the CCDC.
2015-07-02 downloaded from the CCDC.
;
_cell_angle_alpha 90
_cell_angle_beta 104.422(2)
_cell_angle_gamma 90
_cell_formula_units_Z 4
_cell_length_a 10.4066(3)
_cell_length_b 7.3334(2)
_cell_length_c 12.2408(4)
_cell_measurement_reflns_used 4005
_cell_measurement_temperature 150(2)
_cell_measurement_theta_max 27.46
_cell_measurement_theta_min 3.27
_cell_measurement_wavelength 0.71073
_cell_volume 904.73(5)
_computing_cell_refinement 'Bruker APEX2 (Bruker, 2006)'
_computing_data_collection 'Bruker APEX2 (Bruker, 2006)'
_computing_data_reduction 'Bruker APEX2 (Bruker, 2006)'
_computing_molecular_graphics 'Ortep-3 for Windows (Farrugia, 1997)'
_computing_publication_material
;
           WinGX publication routines (Farrugia, 2012),
           CRYSCAL (T. Roisnel, local program)
;
_computing_structure_refinement 'SHELXL-97 (Sheldrick, 1997)'
_computing_structure_solution 'SIR97 (Altomare et al., 1999)'
_diffrn_ambient_temperature 150(2)
_diffrn_detector 'CCD plate'
_diffrn_measured_fraction_theta_full 0.994
_diffrn_measured_fraction_theta_max 0.994
_diffrn_measurement_device_type 'APEXII, Bruker-AXS'
_diffrn_measurement_method 'CCD rotation images, thin slices'
_diffrn_radiation_monochromator graphite
_diffrn_radiation_probe x-ray
_diffrn_radiation_type MoK\a
_diffrn_radiation_wavelength 0.71073
_diffrn_reflns_av_R_equivalents 0.0282
_diffrn_reflns_av_unetI/netI 0.0263
_diffrn_reflns_limit_h_max 13
_diffrn_reflns_limit_h_min -13
_diffrn_reflns_limit_k_max 9
_diffrn_reflns_limit_k_min -9
_diffrn_reflns_limit_l_max 15
_diffrn_reflns_limit_l_min -14
_diffrn_reflns_number 7682
_diffrn_reflns_theta_full 27.46
_diffrn_reflns_theta_max 27.46
_diffrn_reflns_theta_min 3.27
_exptl_absorpt_coefficient_mu 0.996
_exptl_absorpt_correction_T_max 0.861
_exptl_absorpt_correction_T_min 0.752
_exptl_absorpt_correction_type multi-scan
_exptl_absorpt_process_details
;
  [Sheldrick, G.M. (2002). SADABS Bruker AXS Inc., Madison, Wisconsin, USA]
;
_exptl_crystal_colour black
_exptl_crystal_density_diffrn 1.728
_exptl_crystal_density_method 'not measured'
_exptl_crystal_description prism
_exptl_crystal_F_000 480
_exptl_crystal_size_max 0.38
_exptl_crystal_size_mid 0.16
_exptl_crystal_size_min 0.15
_refine_diff_density_max 0.306
_refine_diff_density_min -0.22
_refine_diff_density_rms 0.056
_refine_ls_extinction_method none
_refine_ls_goodness_of_fit_ref 1.08
_refine_ls_hydrogen_treatment constr
_refine_ls_matrix_type full
_refine_ls_number_parameters 110
_refine_ls_number_reflns 2068
_refine_ls_number_restraints 0
_refine_ls_restrained_S_all 1.08
_refine_ls_R_factor_all 0.0282
_refine_ls_R_factor_gt 0.0256
_refine_ls_shift/su_max 0.001
_refine_ls_shift/su_mean 0
_refine_ls_structure_factor_coef Fsqd
_refine_ls_weighting_details 'calc w=1/[\s^2^(Fo^2^)+(0.0237P)^2^+0.5402P] where P=(Fo^2^+2Fc^2^)/3'
_refine_ls_weighting_scheme calc
_refine_ls_wR_factor_gt 0.0616
_refine_ls_wR_factor_ref 0.0627
_reflns_number_gt 1918
_reflns_number_total 2068
_reflns_threshold_expression >2sigma(I)
_cod_data_source_file c5ob01169h2.cif
_cod_data_source_block compound6a
_cod_depositor_comments 'Adding full bibliography for 7154565--7154571.cif.'
_cod_original_sg_symbol_H-M 'P 21/a'
_cod_database_code 7154569

loop_
_symmetry_equiv_pos_as_xyz
'x, y, z'
'-x+1/2, y+1/2, -z'
'-x, -y, -z'
'x-1/2, -y-1/2, z'

loop_
_atom_site_label
_atom_site_type_symbol
_atom_site_fract_x
_atom_site_fract_y
_atom_site_fract_z
_atom_site_U_iso_or_equiv
_atom_site_adp_type
_atom_site_occupancy
_atom_site_symmetry_multiplicity
_atom_site_calc_flag
_atom_site_refinement_flags
C1 C 0.62610(19) -0.4061(3) 0.15865(16) 0.0305(4) Uani 1 1 d .
H1A H 0.7138 -0.3764 0.1476 0.046 Uiso 1 1 calc R
H1B H 0.5781 -0.4834 0.0965 0.046 Uiso 1 1 calc R
H1C H 0.6365 -0.4712 0.2302 0.046 Uiso 1 1 calc R
C2 C 0.54858(16) -0.2314(2) 0.16125(14) 0.0222(4) Uani 1 1 d .
H2A H 0.5329 -0.1696 0.0872 0.027 Uiso 1 1 calc R
H2B H 0.4613 -0.261 0.1754 0.027 Uiso 1 1 calc R
N3 N 0.62216(13) -0.10857(19) 0.25033(11) 0.0175(3) Uani 1 1 d .
C4 C 0.61482(15) -0.1190(2) 0.35962(13) 0.0179(3) Uani 1 1 d .
C5 C 0.78403(15) 0.1010(2) 0.32727(13) 0.0178(3) Uani 1 1 d .
C6 C 0.71576(15) 0.0156(2) 0.23319(13) 0.0181(3) Uani 1 1 d .
C7 C 0.87194(16) 0.2363(2) 0.16513(14) 0.0206(3) Uani 1 1 d .
O1 O 0.92937(12) 0.32208(19) 0.10872(10) 0.0290(3) Uani 1 1 d .
S2 S 0.51101(4) -0.24953(6) 0.40931(4) 0.02360(11) Uani 1 1 d .
S3 S 0.73056(4) 0.02807(6) 0.44363(3) 0.01930(11) Uani 1 1 d .
S4 S 0.90273(4) 0.25975(6) 0.31427(3) 0.02143(11) Uani 1 1 d .
S5 S 0.74836(4) 0.06936(6) 0.10464(3) 0.02126(11) Uani 1 1 d .

loop_
_atom_site_aniso_label
_atom_site_aniso_U_11
_atom_site_aniso_U_22
_atom_site_aniso_U_33
_atom_site_aniso_U_23
_atom_site_aniso_U_13
_atom_site_aniso_U_12
C1 0.0334(10) 0.0260(10) 0.0327(10) -0.0063(8) 0.0096(8) -0.0034(8)
C2 0.0209(8) 0.0254(10) 0.0193(8) -0.0027(7) 0.0028(6) -0.0054(7)
N3 0.0169(6) 0.0192(7) 0.0163(6) 0.0000(5) 0.0040(5) -0.0022(5)
C4 0.0167(7) 0.0175(8) 0.0195(7) 0.0009(6) 0.0043(6) 0.0009(6)
C5 0.0167(7) 0.0188(8) 0.0186(7) 0.0012(6) 0.0057(6) -0.0018(6)
C6 0.0171(7) 0.0198(8) 0.0183(7) 0.0014(6) 0.0059(6) -0.0009(6)
C7 0.0200(8) 0.0214(9) 0.0206(8) 0.0016(6) 0.0055(6) 0.0008(6)
O1 0.0296(7) 0.0321(8) 0.0270(6) 0.0038(5) 0.0104(5) -0.0080(6)
S2 0.0214(2) 0.0276(3) 0.0229(2) 0.00413(17) 0.00761(16) -0.00504(16)
S3 0.0203(2) 0.0223(2) 0.01600(19) -0.00123(15) 0.00576(15) -0.00250(15)
S4 0.0221(2) 0.0223(2) 0.0202(2) -0.00068(16) 0.00569(16) -0.00642(16)
S5 0.0216(2) 0.0267(2) 0.01587(19) 0.00066(16) 0.00547(15) -0.00477(17)

loop_
_atom_type_symbol
_atom_type_description
_atom_type_scat_dispersion_real
_atom_type_scat_dispersion_imag
_atom_type_scat_source
C C 0.0033 0.0016 'International Tables Vol C Tables 4.2.6.8 and 6.1.1.4'
H H 0 0 'International Tables Vol C Tables 4.2.6.8 and 6.1.1.4'
N N 0.0061 0.0033 'International Tables Vol C Tables 4.2.6.8 and 6.1.1.4'
O O 0.0106 0.006 'International Tables Vol C Tables 4.2.6.8 and 6.1.1.4'
S S 0.1246 0.1234 'International Tables Vol C Tables 4.2.6.8 and 6.1.1.4'

loop_
_geom_angle_atom_site_label_1
_geom_angle_atom_site_label_2
_geom_angle_atom_site_label_3
_geom_angle
C2 C1 H1A 109.5
C2 C1 H1B 109.5
H1A C1 H1B 109.5
C2 C1 H1C 109.5
H1A C1 H1C 109.5
H1B C1 H1C 109.5
N3 C2 C1 110.52(14)
N3 C2 H2A 109.5
C1 C2 H2A 109.5
N3 C2 H2B 109.5
C1 C2 H2B 109.5
H2A C2 H2B 108.1
C4 N3 C6 113.51(13)
C4 N3 C2 123.17(13)
C6 N3 C2 123.00(13)
N3 C4 S2 126.21(12)
N3 C4 S3 110.16(11)
S2 C4 S3 123.63(9)
C6 C5 S4 118.01(12)
C6 C5 S3 110.45(12)
S4 C5 S3 131.53(10)
C5 C6 N3 114.61(14)
C5 C6 S5 119.27(13)
N3 C6 S5 126.11(12)
O1 C7 S4 123.48(14)
O1 C7 S5 121.94(13)
S4 C7 S5 114.57(9)
C5 S3 C4 91.26(8)
C5 S4 C7 94.52(8)
C6 S5 C7 93.58(8)

loop_
_geom_bond_atom_site_label_1
_geom_bond_atom_site_label_2
_geom_bond_distance
C1 C2 1.518(3)
C1 H1A 0.98
C1 H1B 0.98
C1 H1C 0.98
C2 N3 1.473(2)
C2 H2A 0.99
C2 H2B 0.99
N3 C4 1.361(2)
N3 C6 1.387(2)
C4 S2 1.6676(16)
C4 S3 1.7476(16)
C5 C6 1.347(2)
C5 S4 1.7334(16)
C5 S3 1.7375(16)
C6 S5 1.7356(16)
C7 O1 1.198(2)
C7 S4 1.7815(17)
C7 S5 1.7963(17)

loop_
_geom_torsion_atom_site_label_1
_geom_torsion_atom_site_label_2
_geom_torsion_atom_site_label_3
_geom_torsion_atom_site_label_4
_geom_torsion
C1 C2 N3 C4 -85.74(19)
C1 C2 N3 C6 87.31(19)
C6 N3 C4 S2 178.34(12)
C2 N3 C4 S2 -8.0(2)
C6 N3 C4 S3 -1.09(17)
C2 N3 C4 S3 172.56(12)
S4 C5 C6 N3 -179.67(11)
S3 C5 C6 N3 -0.61(19)
S4 C5 C6 S5 -0.6(2)
S3 C5 C6 S5 178.50(9)
C4 N3 C6 C5 1.1(2)
C2 N3 C6 C5 -172.52(15)
C4 N3 C6 S5 -177.91(12)
C2 N3 C6 S5 8.4(2)
C6 C5 S3 C4 -0.01(13)
S4 C5 S3 C4 178.87(13)
N3 C4 S3 C5 0.62(12)
S2 C4 S3 C5 -178.82(12)
C6 C5 S4 C7 1.50(15)
S3 C5 S4 C7 -177.32(13)
O1 C7 S4 C5 179.03(16)
S5 C7 S4 C5 -1.91(11)
C5 C6 S5 C7 -0.71(15)
N3 C6 S5 C7 178.29(15)
O1 C7 S5 C6 -179.25(16)
S4 C7 S5 C6 1.68(11)
